data_4311457
loop_
_publ_author_name
'Alexandra L. Pickering'
'De-Liang Long'
'Leroy Cronin'

_publ_section_title
;
 Coordination Networks through the Dimensions: From Discrete Clusters to
 1D, 2D, and 3D Silver(I) Coordination Polymers with Rigid Aliphatic Amino
 Ligands
;
_journal_name_full 'Inorganic Chemistry'
_journal_page_first 4953
_journal_page_last 4961
_journal_paper_doi 10.1021/ic049786i
_journal_volume 43
_journal_year 2004
_chemical_formula_moiety '(C5 H13 N3 Ag +), (C F3 S O3 -)'
_chemical_formula_sum 'C6 H13 Ag F3 N3 O3 S'
_chemical_formula_weight 372.12
_chemical_name_systematic
;
 ?
;
_space_group_IT_number 61
_symmetry_cell_setting orthorhombic
_symmetry_space_group_name_Hall '-P 2ac 2ab'
_symmetry_space_group_name_H-M 'P b c a'
_atom_sites_solution_hydrogens geom
_atom_sites_solution_primary direct
_atom_sites_solution_secondary difmap
_audit_creation_method SHELXL-97
_cell_angle_alpha 90.00
_cell_angle_beta 90.00
_cell_angle_gamma 90.00
_cell_formula_units_Z 8
_cell_length_a 12.1522(4)
_cell_length_b 11.5983(4)
_cell_length_c 16.3011(5)
_cell_measurement_reflns_used 8557
_cell_measurement_temperature 150(2)
_cell_measurement_theta_max 30.0
_cell_measurement_theta_min 1.52
_cell_volume 2297.56(13)
_computing_cell_refinement 'HKL Scalepack (Otwinowski & Minor 1997)'
_computing_data_collection 'Collect (Nonius BV, 1997-2000)'
_computing_data_reduction 'HKL Denzo and Scalepack (Otwinowski & Minor 1997)'
_computing_molecular_graphics 'WinGX, (Farrugia, 1999)'
_computing_publication_material 'WinGX, (Farrugia, 1999)'
_computing_structure_refinement 'SHELXL-97 (Sheldrick, 1997)'
_computing_structure_solution 'SHELXL-97 (Sheldrick, 1997)'
_diffrn_ambient_temperature 150(2)
_diffrn_measured_fraction_theta_full 1.000
_diffrn_measured_fraction_theta_max 1.000
_diffrn_measurement_device_type 'Kappa CCD'
_diffrn_measurement_method '\w scan'
_diffrn_radiation_monochromator graphite
_diffrn_radiation_source 'fine-focus sealed tube'
_diffrn_radiation_type MoK\a
_diffrn_radiation_wavelength 0.71073
_diffrn_reflns_av_R_equivalents 0.1172
_diffrn_reflns_av_sigmaI/netI 0.0863
_diffrn_reflns_limit_h_max 15
_diffrn_reflns_limit_h_min 0
_diffrn_reflns_limit_k_max 15
_diffrn_reflns_limit_k_min 0
_diffrn_reflns_limit_l_max 0
_diffrn_reflns_limit_l_min -21
_diffrn_reflns_number 19258
_diffrn_reflns_theta_full 27.50
_diffrn_reflns_theta_max 27.50
_diffrn_reflns_theta_min 2.50
_diffrn_standards_decay_% 0
_exptl_absorpt_coefficient_mu 1.978
_exptl_absorpt_correction_T_max 0.9251
_exptl_absorpt_correction_T_min 0.7426
_exptl_absorpt_correction_type gaussian
_exptl_absorpt_process_details
;
   P. Coppens, L. Leiserowitz, D Rabinovich, Acta Cryst.
   (1965), 18, 1035-1038
;
_exptl_crystal_colour colourless
_exptl_crystal_density_diffrn 2.152
_exptl_crystal_density_meas ?
_exptl_crystal_density_method 'not measured'
_exptl_crystal_description prism
_exptl_crystal_F_000 1472
_exptl_crystal_size_max 0.16
_exptl_crystal_size_mid 0.04
_exptl_crystal_size_min 0.04
_refine_diff_density_max 0.62
_refine_diff_density_min -0.62
_refine_diff_density_rms 0.15
_refine_ls_extinction_coef 0.00051(9)
_refine_ls_extinction_expression Fc^*^=kFc[1+0.001xFc^2^\l^3^/sin(2\q)]^-1/4^
_refine_ls_extinction_method SHELXL
_refine_ls_goodness_of_fit_ref 1.023
_refine_ls_hydrogen_treatment mixed
_refine_ls_matrix_type full
_refine_ls_number_parameters 164
_refine_ls_number_reflns 2628
_refine_ls_number_restraints 3
_refine_ls_restrained_S_all 1.023
_refine_ls_R_factor_all 0.0961
_refine_ls_R_factor_gt 0.0461
_refine_ls_shift/su_max 0.001
_refine_ls_shift/su_mean 0.000
_refine_ls_structure_factor_coef Fsqd
_refine_ls_weighting_details 'calc w=1/[\s^2^(Fo^2^)+(0.0182P)^2^+4.6881P] where P=(Fo^2^+2Fc^2^)/3'
_refine_ls_weighting_scheme calc
_refine_ls_wR_factor_gt 0.0694
_refine_ls_wR_factor_ref 0.0783
_reflns_number_gt 1729
_reflns_number_total 2628
_reflns_threshold_expression >2sigma(I)
_cod_data_source_file ic049786isi20040503_095156_6.cif
_cod_data_source_block Compound6
_cod_depositor_comments
;
The following automatic conversions were performed:
'_symmetry_cell_setting' value 'Orthorhombic' changed to 'orthorhombic'
according to '/home/saulius/struct/CIF-dictionaries/cif_core.dic'
dictionary named 'cif_core.dic' version 2.4.1 from 2010-06-29.

Automatic conversion script
Id: cif_fix_enum 1527 2010-12-29 10:47:43Z saulius 

The following automatic conversions were performed:

'_exptl_crystal_density_meas' value 'none' was changed to '?' - the
value is perceived as not measured.

Automatic conversion script
Id: cif_fix_values 3008 2015-01-20 13:52:24Z robertas 
;
_cod_database_code 4311457

loop_
_symmetry_equiv_pos_as_xyz
'x, y, z'
'-x+1/2, -y, z+1/2'
'x+1/2, -y+1/2, -z'
'-x, y+1/2, -z+1/2'
'-x, -y, -z'
'x-1/2, y, -z-1/2'
'-x-1/2, y-1/2, z'
'x, -y-1/2, z-1/2'

loop_
_atom_site_label
_atom_site_type_symbol
_atom_site_fract_x
_atom_site_fract_y
_atom_site_fract_z
_atom_site_U_iso_or_equiv
_atom_site_adp_type
_atom_site_occupancy
_atom_site_symmetry_multiplicity
_atom_site_calc_flag
_atom_site_refinement_flags
_atom_site_disorder_assembly
_atom_site_disorder_group
C1 C -0.0213(4) 0.1767(4) -0.2829(3) 0.0182(11) Uani 1 1 d . . .
H1A H -0.0938 0.2028 -0.2623 0.022 Uiso 1 1 calc R . .
H1B H 0.0108 0.2396 -0.3164 0.022 Uiso 1 1 calc R . .
C2 C 0.0540(4) 0.1499(4) -0.2112(3) 0.0161(11) Uani 1 1 d . . .
H2 H 0.0191 0.0897 -0.1759 0.019 Uiso 1 1 calc R . .
C3 C 0.1647(4) 0.1058(4) -0.2423(3) 0.0167(11) Uani 1 1 d . . .
H3A H 0.2038 0.1691 -0.2707 0.020 Uiso 1 1 calc R . .
H3B H 0.2102 0.0813 -0.1950 0.020 Uiso 1 1 calc R . .
C4 C 0.1508(4) 0.0047(4) -0.3010(3) 0.0148(10) Uani 1 1 d . . .
H4 H 0.1175 -0.0610 -0.2700 0.018 Uiso 1 1 calc R . .
C5 C 0.0714(4) 0.0387(4) -0.3701(3) 0.0183(11) Uani 1 1 d . . .
H5A H 0.1023 0.1039 -0.4017 0.022 Uiso 1 1 calc R . .
H5B H 0.0608 -0.0271 -0.4079 0.022 Uiso 1 1 calc R . .
N1 N -0.0352(3) 0.0724(3) -0.3339(2) 0.0181(9) Uani 1 1 d D . .
N2 N 0.0719(3) 0.2561(3) -0.1621(2) 0.0206(9) Uani 1 1 d . . .
H2A H 0.1243 0.2404 -0.1229 0.025 Uiso 1 1 calc R . .
H2B H 0.0075 0.2731 -0.1351 0.025 Uiso 1 1 calc R . .
N3 N 0.2598(4) -0.0317(4) -0.3311(2) 0.0212(9) Uani 1 1 d D . .
H1 H -0.079(3) 0.093(4) -0.375(2) 0.025 Uiso 1 1 d D . .
H3C H 0.247(4) -0.089(3) -0.367(2) 0.025 Uiso 1 1 d D . .
H3D H 0.285(4) 0.027(3) -0.361(2) 0.025 Uiso 1 1 d D . .
S S 0.34309(10) 0.24688(11) -0.49727(7) 0.0240(3) Uani 1 1 d . . .
O1 O 0.2721(3) 0.3115(3) -0.5503(2) 0.0385(10) Uani 1 1 d . . .
O2 O 0.3060(3) 0.2333(3) -0.41331(18) 0.0356(10) Uani 1 1 d . . .
O3 O 0.4581(3) 0.2747(3) -0.50512(19) 0.0371(9) Uani 1 1 d . . .
C C 0.3317(5) 0.1015(5) -0.5387(3) 0.0289(13) Uani 1 1 d . . .
F1 F 0.2274(3) 0.0676(2) -0.54145(18) 0.0393(8) Uani 1 1 d . . .
F2 F 0.3868(3) 0.0254(3) -0.4936(2) 0.0453(8) Uani 1 1 d . . .
F3 F 0.3717(3) 0.0971(3) -0.61481(18) 0.0552(10) Uani 1 1 d . . .
Ag Ag 0.12513(3) 0.41373(3) -0.23139(2) 0.02000(13) Uani 1 1 d . . .

loop_
_atom_site_aniso_label
_atom_site_aniso_U_11
_atom_site_aniso_U_22
_atom_site_aniso_U_33
_atom_site_aniso_U_23
_atom_site_aniso_U_13
_atom_site_aniso_U_12
C1 0.016(2) 0.013(2) 0.026(3) 0.004(2) 0.002(2) 0.002(2)
C2 0.019(3) 0.008(2) 0.022(3) 0.0013(18) 0.003(2) -0.003(2)
C3 0.019(2) 0.017(3) 0.015(2) 0.0039(18) 0.0003(19) -0.002(2)
C4 0.016(3) 0.012(2) 0.016(2) 0.0015(18) 0.005(2) -0.0028(19)
C5 0.017(3) 0.022(3) 0.017(3) 0.000(2) 0.004(2) 0.001(2)
N1 0.021(2) 0.016(2) 0.017(2) 0.0024(16) -0.0032(17) -0.0017(19)
N2 0.025(2) 0.019(2) 0.018(2) -0.0017(17) 0.0015(17) -0.003(2)
N3 0.023(2) 0.021(2) 0.020(2) -0.0028(17) 0.0004(19) 0.002(2)
S 0.0329(7) 0.0185(6) 0.0204(7) -0.0017(6) -0.0012(5) -0.0041(6)
O1 0.049(3) 0.021(2) 0.046(2) 0.0039(17) -0.014(2) 0.0034(19)
O2 0.056(3) 0.035(2) 0.0162(18) -0.0073(16) 0.0117(16) -0.012(2)
O3 0.036(2) 0.050(3) 0.025(2) 0.0072(17) -0.0036(17) -0.017(2)
C 0.035(3) 0.029(3) 0.023(3) 0.003(2) 0.007(2) -0.003(3)
F1 0.046(2) 0.0256(18) 0.0467(19) -0.0034(14) -0.0065(16) -0.0123(16)
F2 0.051(2) 0.0280(18) 0.057(2) 0.0097(15) 0.0035(18) 0.0154(16)
F3 0.099(3) 0.0369(19) 0.0300(18) -0.0118(15) 0.0314(19) -0.009(2)
Ag 0.0192(2) 0.01664(17) 0.0241(2) 0.00049(17) -0.00038(18) -0.00219(18)

loop_
_atom_type_symbol
_atom_type_description
_atom_type_scat_dispersion_real
_atom_type_scat_dispersion_imag
_atom_type_scat_source
C C 0.0033 0.0016 'International Tables Vol C Tables 4.2.6.8 and 6.1.1.4'
H H 0.0000 0.0000 'International Tables Vol C Tables 4.2.6.8 and 6.1.1.4'
N N 0.0061 0.0033 'International Tables Vol C Tables 4.2.6.8 and 6.1.1.4'
O O 0.0106 0.0060 'International Tables Vol C Tables 4.2.6.8 and 6.1.1.4'
F F 0.0171 0.0103 'International Tables Vol C Tables 4.2.6.8 and 6.1.1.4'
S S 0.1246 0.1234 'International Tables Vol C Tables 4.2.6.8 and 6.1.1.4'
Ag Ag -0.8971 1.1015 'International Tables Vol C Tables 4.2.6.8 and 6.1.1.4'

loop_
_geom_angle_atom_site_label_1
_geom_angle_atom_site_label_2
_geom_angle_atom_site_label_3
_geom_angle
_geom_angle_site_symmetry_1
_geom_angle_site_symmetry_3
_geom_angle_publ_flag
N1 C1 C2 109.5(3) . . ?
N2 C2 C1 109.5(3) . . ?
N2 C2 C3 109.2(4) . . ?
C1 C2 C3 110.2(3) . . ?
C4 C3 C2 111.7(4) . . ?
N3 C4 C3 109.3(4) . . ?
N3 C4 C5 113.3(3) . . ?
C3 C4 C5 109.4(4) . . ?
N1 C5 C4 109.1(3) . . ?
C5 N1 C1 109.9(4) . . ?
C5 N1 Ag 112.0(3) . 4_544 ?
C1 N1 Ag 115.6(3) . 4_544 ?
C2 N2 Ag 116.5(2) . . ?
C4 N3 Ag 113.6(3) . 7_655 ?
O1 S O3 114.4(2) . . ?
O1 S O2 116.1(2) . . ?
O3 S O2 114.2(2) . . ?
O1 S C 102.4(2) . . ?
O3 S C 104.4(2) . . ?
O2 S C 103.1(2) . . ?
F1 C F2 107.6(4) . . ?
F1 C F3 107.8(4) . . ?
F2 C F3 107.8(4) . . ?
F1 C S 111.0(4) . . ?
F2 C S 111.8(4) . . ?
F3 C S 110.6(4) . . ?
N3 Ag N2 140.95(15) 7_665 . ?
N3 Ag N1 113.06(14) 7_665 4_554 ?
N2 Ag N1 105.77(13) . 4_554 ?

loop_
_geom_bond_atom_site_label_1
_geom_bond_atom_site_label_2
_geom_bond_distance
_geom_bond_site_symmetry_2
_geom_bond_publ_flag
C1 N1 1.478(6) . ?
C1 C2 1.517(6) . ?
C2 N2 1.485(5) . ?
C2 C3 1.525(6) . ?
C3 C4 1.523(6) . ?
C4 N3 1.475(6) . ?
C4 C5 1.534(6) . ?
C5 N1 1.476(6) . ?
N1 Ag 2.390(4) 4_544 ?
N2 Ag 2.244(4) . ?
N3 Ag 2.236(4) 7_655 ?
S O1 1.433(4) . ?
S O3 1.440(4) . ?
S O2 1.449(3) . ?
S C 1.822(5) . ?
C F1 1.328(6) . ?
C F2 1.329(6) . ?
C F3 1.333(6) . ?
Ag N3 2.236(4) 7_665 ?
Ag N1 2.390(4) 4_554 ?
